data_4327927
loop_
_publ_author_name
'Wojciech Bury'
'El\.zbieta Chwojnowska'
'Iwona Justyniak'
'Janusz Lewi\'nski'
'Aneta Affek'
'Ewa Zygad\/lo-Monikowska'
'Joanna B\;ak'
'Zbigniew Florja\'nczyk'

_publ_contact_author
;
   Prof. Janusz Lewi\'nski,
   Department of Chemistry
   Warsaw University of Technology
   Noakowskiego 3,
   PL-00-664 Warszawa
   Poland
;
_publ_contact_author_email lewin@ch.pw.edu.pl
_publ_contact_author_fax '048 22 2347279'
_publ_contact_author_phone '048 22 2347315'
_publ_section_title
;
 Investigations on the Interaction of Dichloroaluminum Carboxylates with
 Lewis Bases and Water: an Efficient Road toward Oxo- and Hydroxoaluminum
 Carboxylate Complexes
;
_journal_name_full 'Inorganic Chemistry'
_journal_page_first 737
_journal_page_last 745
_journal_paper_doi 10.1021/ic2023924
_journal_volume 51
_journal_year 2012
_chemical_formula_sum 'C24 H40 Al5 Cl12 N7 O5'
_chemical_formula_weight 1066.93
_chemical_name_systematic
;
 ?
;
_space_group_IT_number 14
_symmetry_cell_setting monoclinic
_symmetry_space_group_name_Hall '-P 2ybc'
_symmetry_space_group_name_H-M 'P 1 21/c 1'
_atom_sites_solution_hydrogens geom
_atom_sites_solution_primary direct
_atom_sites_solution_secondary difmap
_audit_creation_method SHELXL-97
_cell_angle_alpha 90.00
_cell_angle_beta 103.408(2)
_cell_angle_gamma 90.00
_cell_formula_units_Z 4
_cell_length_a 13.2971(4)
_cell_length_b 19.4679(6)
_cell_length_c 20.4001(6)
_cell_measurement_reflns_used 15927
_cell_measurement_temperature 100(2)
_cell_measurement_theta_max 27.485
_cell_measurement_theta_min 0.998
_cell_volume 5137.0(3)
_computing_cell_refinement 'Denzo & Scalepak (Otwinowski, Minor, 1997)'
_computing_data_collection 'Collect (Nonius B.V. 1998)'
_computing_data_reduction 'Denzo & Scalepak (Otwinowski, Minor, 1997)'
_computing_molecular_graphics
;
DIAMOND v2.1 (Brandenburg, 1999)
Ortep-3 for Windows, L.J.Farrugia (1997) J.Appl.Cryst. 30, 565,
ORTEP III (Burnett, Johnson, 1996)
;
_computing_publication_material
;
SHELXL-97 (Sheldrick, 1997),
;
_computing_structure_refinement 'SHELXL-97 (Sheldrick, 1997)'
_computing_structure_solution 'SHELXS-97 (Sheldrick, 1990)'
_diffrn_ambient_temperature 100(2)
_diffrn_measured_fraction_theta_full 0.980
_diffrn_measured_fraction_theta_max 0.980
_diffrn_measurement_device '\k-geometry diffractometr'
_diffrn_measurement_device_type 'Nonius Kappa-CCD'
_diffrn_measurement_method 'area detector \w scans'
_diffrn_radiation_monochromator graphite
_diffrn_radiation_source 'fine-focus sealed tube'
_diffrn_radiation_type MoK\a
_diffrn_radiation_wavelength 0.71073
_diffrn_reflns_av_R_equivalents 0.0395
_diffrn_reflns_av_sigmaI/netI 0.0452
_diffrn_reflns_limit_h_max 15
_diffrn_reflns_limit_h_min -15
_diffrn_reflns_limit_k_max 22
_diffrn_reflns_limit_k_min -22
_diffrn_reflns_limit_l_max 23
_diffrn_reflns_limit_l_min -23
_diffrn_reflns_number 15445
_diffrn_reflns_theta_full 24.41
_diffrn_reflns_theta_max 24.41
_diffrn_reflns_theta_min 1.47
_exptl_absorpt_coefficient_mu 0.769
_exptl_absorpt_correction_type none
_exptl_crystal_colour colorless
_exptl_crystal_density_diffrn 1.380
_exptl_crystal_description prism
_exptl_crystal_F_000 2168
_exptl_crystal_size_max 0.44
_exptl_crystal_size_mid 0.32
_exptl_crystal_size_min 0.24
_refine_diff_density_max 0.618
_refine_diff_density_min -0.492
_refine_diff_density_rms 0.073
_refine_ls_extinction_method none
_refine_ls_goodness_of_fit_ref 1.065
_refine_ls_hydrogen_treatment mixed
_refine_ls_matrix_type full
_refine_ls_number_parameters 530
_refine_ls_number_reflns 8302
_refine_ls_number_restraints 0
_refine_ls_restrained_S_all 1.065
_refine_ls_R_factor_all 0.0658
_refine_ls_R_factor_gt 0.0500
_refine_ls_shift/su_max 0.002
_refine_ls_shift/su_mean 0.000
_refine_ls_structure_factor_coef Fsqd
_refine_ls_weighting_details 'calc w=1/[\s^2^(Fo^2^)+(0.0164P)^2^+13.9679P] where P=(Fo^2^+2Fc^2^)/3'
_refine_ls_weighting_scheme calc
_refine_ls_wR_factor_gt 0.0993
_refine_ls_wR_factor_ref 0.1053
_reflns_number_gt 6847
_reflns_number_total 8302
_reflns_threshold_expression I>2sigma(I)
_cod_data_source_file ic2023924_si_002_9.cif
_cod_data_source_block comp6
_cod_original_sg_symbol_H-M 'P 21/c'
_cod_database_code 4327927

loop_
_symmetry_equiv_pos_as_xyz
'x, y, z'
'-x, y+1/2, -z+1/2'
'-x, -y, -z'
'x, -y-1/2, z-1/2'

loop_
_atom_site_label
_atom_site_type_symbol
_atom_site_fract_x
_atom_site_fract_y
_atom_site_fract_z
_atom_site_U_iso_or_equiv
_atom_site_adp_type
_atom_site_occupancy
_atom_site_symmetry_multiplicity
_atom_site_calc_flag
_atom_site_refinement_flags
_atom_site_disorder_assembly
_atom_site_disorder_group
C1 C 0.1965(3) 0.52094(18) 0.13441(17) 0.0214(8) Uani 1 1 d . A .
C2 C 0.1789(3) 0.5849(2) 0.0902(2) 0.0305(9) Uani 1 1 d . . .
C6 C 0.2008(3) 0.32783(18) 0.14989(17) 0.0204(8) Uani 1 1 d . A .
C7 C 0.1764(3) 0.25685(17) 0.11933(17) 0.0204(8) Uani 1 1 d . . .
C8 C 0.0714(3) 0.2568(2) 0.06949(19) 0.0306(9) Uani 1 1 d . . .
H8A H 0.0571 0.2117 0.0507 0.046 Uiso 1 1 calc R . .
H8B H 0.0723 0.2891 0.0340 0.046 Uiso 1 1 calc R . .
H8C H 0.0188 0.2697 0.0924 0.046 Uiso 1 1 calc R . .
C9 C 0.1739(3) 0.20958(19) 0.17962(19) 0.0291(9) Uani 1 1 d . . .
H9A H 0.1589 0.1634 0.1639 0.044 Uiso 1 1 calc R . .
H9B H 0.1214 0.2251 0.2014 0.044 Uiso 1 1 calc R . .
H9C H 0.2400 0.2108 0.2111 0.044 Uiso 1 1 calc R . .
C10 C 0.2611(3) 0.23246(19) 0.0846(2) 0.0289(9) Uani 1 1 d . . .
H10A H 0.2440 0.1876 0.0658 0.043 Uiso 1 1 calc R . .
H10B H 0.3261 0.2307 0.1169 0.043 Uiso 1 1 calc R . .
H10C H 0.2659 0.2639 0.0492 0.043 Uiso 1 1 calc R . .
C11 C 0.0817(3) 0.54086(18) 0.32917(19) 0.0219(8) Uani 1 1 d . A .
C12 C 0.0598(3) 0.5899(2) 0.3778(2) 0.0318(9) Uani 1 1 d . . .
H12A H 0.1210 0.5971 0.4128 0.048 Uiso 1 1 calc R . .
H12B H 0.0058 0.5722 0.3973 0.048 Uiso 1 1 calc R . .
H12C H 0.0380 0.6326 0.3557 0.048 Uiso 1 1 calc R . .
C13 C -0.1147(3) 0.4237(2) 0.1797(2) 0.0314(9) Uani 1 1 d . A .
C14 C -0.2266(3) 0.4169(2) 0.1619(3) 0.0487(13) Uani 1 1 d . . .
H14A H -0.2576 0.4617 0.1553 0.073 Uiso 1 1 calc R . .
H14B H -0.2490 0.3938 0.1975 0.073 Uiso 1 1 calc R . .
H14C H -0.2471 0.3908 0.1211 0.073 Uiso 1 1 calc R . .
C15 C 0.0859(3) 0.32857(19) 0.3344(2) 0.0255(8) Uani 1 1 d . A .
C16 C 0.0597(4) 0.2849(3) 0.3858(3) 0.0436(12) Uani 1 1 d . . .
C21 C 0.5041(3) 0.33304(19) 0.30922(19) 0.0252(8) Uani 1 1 d . A .
C22 C 0.5727(3) 0.2895(2) 0.3578(2) 0.0370(10) Uani 1 1 d . . .
H18A H 0.5327 0.2556 0.3748 0.055 Uiso 1 1 calc R . .
H18B H 0.6100 0.3171 0.3944 0.055 Uiso 1 1 calc R . .
H18C H 0.6207 0.2669 0.3363 0.055 Uiso 1 1 calc R . .
C19 C 0.4892(3) 0.41169(19) 0.09825(18) 0.0230(8) Uani 1 1 d . A .
C20 C 0.5384(3) 0.4027(2) 0.04200(19) 0.0367(10) Uani 1 1 d . . .
H20A H 0.4868 0.4037 0.0004 0.055 Uiso 1 1 calc R . .
H20B H 0.5737 0.3593 0.0463 0.055 Uiso 1 1 calc R . .
H20C H 0.5872 0.4391 0.0422 0.055 Uiso 1 1 calc R . .
C17 C 0.4964(3) 0.54984(19) 0.26885(19) 0.0242(8) Uani 1 1 d . A .
C18 C 0.5623(3) 0.6079(2) 0.2962(2) 0.0319(9) Uani 1 1 d . . .
H22A H 0.5631 0.6404 0.2609 0.048 Uiso 1 1 calc R . .
H22B H 0.6313 0.5919 0.3148 0.048 Uiso 1 1 calc R . .
H22C H 0.5358 0.6297 0.3309 0.048 Uiso 1 1 calc R . .
C23 C 0.3930(3) 0.4042(2) 0.4457(2) 0.0299(9) Uani 1 1 d . . .
C24 C 0.4552(4) 0.3794(2) 0.5102(2) 0.0443(11) Uani 1 1 d . . .
H24A H 0.4317 0.3345 0.5193 0.067 Uiso 1 1 calc R . .
H24B H 0.4482 0.4103 0.5455 0.067 Uiso 1 1 calc R . .
H24C H 0.5265 0.3769 0.5080 0.067 Uiso 1 1 calc R . .
O2 O 0.12577(18) 0.50228(12) 0.16251(12) 0.0217(5) Uani 1 1 d . . .
O3 O 0.28247(18) 0.48995(12) 0.14184(12) 0.0211(5) Uani 1 1 d . . .
O4 O 0.12834(18) 0.36102(12) 0.16577(12) 0.0216(5) Uani 1 1 d . . .
O5 O 0.29346(18) 0.34871(12) 0.16119(12) 0.0208(5) Uani 1 1 d . . .
O1 O 0.26445(17) 0.43517(11) 0.25871(11) 0.0189(5) Uani 1 1 d . . .
H1 H 0.2903 0.4403 0.3049 0.023 Uiso 1 1 calc R A .
Al1 Al 0.12529(8) 0.43311(5) 0.22514(5) 0.0188(2) Uani 1 1 d . A .
Al2 Al 0.35436(8) 0.42748(5) 0.20403(5) 0.0185(2) Uani 1 1 d . A .
Al3 Al 0.27100(9) 0.12935(6) 0.38689(6) 0.0249(3) Uani 1 1 d . . .
Al4 Al 0.71441(9) 0.21524(6) 0.15062(6) 0.0292(3) Uani 1 1 d . . .
Al5 Al 0.78718(9) 0.46871(6) 0.41852(6) 0.0277(3) Uani 1 1 d . . .
Cl1 Cl 0.13038(8) 0.11043(5) 0.31515(5) 0.0337(2) Uani 1 1 d . . .
Cl2 Cl 0.25280(9) 0.09915(7) 0.48387(5) 0.0450(3) Uani 1 1 d . . .
Cl3 Cl 0.39575(8) 0.07048(6) 0.36471(5) 0.0398(3) Uani 1 1 d . . .
Cl4 Cl 0.31551(9) 0.23462(5) 0.38746(7) 0.0497(3) Uani 1 1 d . . .
Cl5 Cl 0.59472(9) 0.26848(5) 0.18381(6) 0.0441(3) Uani 1 1 d . . .
Cl6 Cl 0.68512(8) 0.10817(5) 0.15288(6) 0.0380(3) Uani 1 1 d . . .
Cl7 Cl 0.86141(10) 0.24189(7) 0.21232(7) 0.0598(4) Uani 1 1 d . . .
Cl8 Cl 0.71021(11) 0.24688(6) 0.04989(6) 0.0505(3) Uani 1 1 d . . .
Cl9 Cl 0.62430(8) 0.46632(6) 0.41356(6) 0.0396(3) Uani 1 1 d . . .
Cl10 Cl 0.85799(8) 0.54329(5) 0.49131(6) 0.0388(3) Uani 1 1 d . . .
Cl11 Cl 0.84726(8) 0.36819(5) 0.44338(5) 0.0377(2) Uani 1 1 d . . .
Cl12 Cl 0.80941(10) 0.49882(7) 0.32216(6) 0.0494(3) Uani 1 1 d . . .
N1 N 0.0989(2) 0.50282(15) 0.29115(15) 0.0211(7) Uani 1 1 d . . .
N2 N -0.0279(2) 0.42921(15) 0.19301(15) 0.0238(7) Uani 1 1 d . . .
N3 N 0.1048(2) 0.36379(15) 0.29460(15) 0.0229(7) Uani 1 1 d . . .
N6 N 0.4509(2) 0.36663(15) 0.27033(15) 0.0218(7) Uani 1 1 d . . .
N5 N 0.4503(2) 0.41863(15) 0.14188(15) 0.0207(6) Uani 1 1 d . . .
N4 N 0.4446(2) 0.50498(15) 0.24756(15) 0.0224(7) Uani 1 1 d . . .
N7 N 0.3461(3) 0.42255(18) 0.39536(17) 0.0343(8) Uani 1 1 d . . .
C3 C 0.2668(6) 0.5944(4) 0.0559(4) 0.050(2) Uani 0.696(7) 1 d P A 1
H3A H 0.2530 0.6334 0.0263 0.075 Uiso 0.696(7) 1 calc PR A 1
H3B H 0.2736 0.5540 0.0303 0.075 Uiso 0.696(7) 1 calc PR A 1
H3C H 0.3298 0.6019 0.0892 0.075 Uiso 0.696(7) 1 calc PR A 1
C4 C 0.1678(8) 0.6441(3) 0.1355(4) 0.065(3) Uani 0.696(7) 1 d P A 1
H4A H 0.2299 0.6485 0.1703 0.097 Uiso 0.696(7) 1 calc PR A 1
H4B H 0.1103 0.6358 0.1556 0.097 Uiso 0.696(7) 1 calc PR A 1
H4C H 0.1561 0.6856 0.1095 0.097 Uiso 0.696(7) 1 calc PR A 1
C5 C 0.0764(6) 0.5728(5) 0.0371(4) 0.067(3) Uani 0.696(7) 1 d P A 1
H5A H 0.0212 0.5660 0.0596 0.100 Uiso 0.696(7) 1 calc PR A 1
H5B H 0.0830 0.5328 0.0109 0.100 Uiso 0.696(7) 1 calc PR A 1
H5C H 0.0615 0.6120 0.0080 0.100 Uiso 0.696(7) 1 calc PR A 1
C4A C 0.0789(12) 0.6226(8) 0.0904(8) 0.043(5) Uani 0.304(7) 1 d P A 2
H4A1 H 0.0771 0.6342 0.1359 0.065 Uiso 0.304(7) 1 calc PR A 2
H4A2 H 0.0211 0.5937 0.0713 0.065 Uiso 0.304(7) 1 calc PR A 2
H4A3 H 0.0754 0.6639 0.0642 0.065 Uiso 0.304(7) 1 calc PR A 2
C5A C 0.1861(15) 0.5700(8) 0.0178(7) 0.047(5) Uani 0.304(7) 1 d P A 2
H5A1 H 0.1737 0.6115 -0.0082 0.070 Uiso 0.304(7) 1 calc PR A 2
H5A2 H 0.1354 0.5362 -0.0017 0.070 Uiso 0.304(7) 1 calc PR A 2
H5A3 H 0.2539 0.5529 0.0178 0.070 Uiso 0.304(7) 1 calc PR A 2
C3A C 0.2744(13) 0.6371(7) 0.1220(8) 0.051(5) Uani 0.304(7) 1 d P A 2
H3A1 H 0.2678 0.6782 0.0954 0.076 Uiso 0.304(7) 1 calc PR A 2
H3A2 H 0.3390 0.6152 0.1218 0.076 Uiso 0.304(7) 1 calc PR A 2
H3A3 H 0.2723 0.6486 0.1674 0.076 Uiso 0.304(7) 1 calc PR A 2
H16C H 0.050(3) 0.238(2) 0.369(2) 0.036(12) Uiso 1 1 d . . .
H16A H -0.004(4) 0.299(3) 0.390(3) 0.068(17) Uiso 1 1 d . . .
H16B H 0.115(4) 0.289(3) 0.426(3) 0.065(17) Uiso 1 1 d . . .

loop_
_atom_site_aniso_label
_atom_site_aniso_U_11
_atom_site_aniso_U_22
_atom_site_aniso_U_33
_atom_site_aniso_U_23
_atom_site_aniso_U_13
_atom_site_aniso_U_12
C1 0.022(2) 0.0196(19) 0.0210(18) -0.0049(15) 0.0019(16) -0.0026(16)
C2 0.034(2) 0.029(2) 0.032(2) 0.0136(18) 0.0141(19) 0.0102(18)
C6 0.027(2) 0.0189(18) 0.0157(17) 0.0031(15) 0.0048(15) 0.0001(16)
C7 0.0230(19) 0.0160(18) 0.0223(18) -0.0040(15) 0.0053(15) -0.0050(15)
C8 0.034(2) 0.025(2) 0.029(2) -0.0073(17) 0.0004(18) -0.0011(17)
C9 0.038(2) 0.0182(19) 0.031(2) 0.0021(17) 0.0074(18) -0.0070(17)
C10 0.032(2) 0.021(2) 0.035(2) -0.0064(17) 0.0092(18) -0.0004(17)
C11 0.0173(19) 0.0198(19) 0.029(2) 0.0033(17) 0.0063(16) -0.0011(15)
C12 0.035(2) 0.027(2) 0.037(2) -0.0055(18) 0.0163(19) 0.0010(18)
C13 0.029(2) 0.023(2) 0.040(2) 0.0000(18) 0.0038(19) 0.0029(18)
C14 0.019(2) 0.040(3) 0.081(4) -0.014(3) -0.001(2) -0.0015(19)
C15 0.023(2) 0.0204(19) 0.036(2) -0.0037(18) 0.0118(18) 0.0011(16)
C16 0.044(3) 0.042(3) 0.051(3) 0.017(2) 0.025(3) 0.010(2)
C21 0.023(2) 0.025(2) 0.029(2) -0.0043(18) 0.0101(17) -0.0009(17)
C22 0.036(2) 0.036(2) 0.035(2) 0.0036(19) 0.0003(19) 0.010(2)
C19 0.0150(18) 0.027(2) 0.025(2) 0.0025(16) 0.0003(16) 0.0008(15)
C20 0.025(2) 0.061(3) 0.024(2) -0.004(2) 0.0062(17) 0.007(2)
C17 0.0202(19) 0.024(2) 0.030(2) -0.0007(17) 0.0107(17) 0.0014(17)
C18 0.023(2) 0.029(2) 0.042(2) -0.0099(19) 0.0025(18) -0.0096(17)
C23 0.030(2) 0.033(2) 0.028(2) -0.0055(18) 0.0098(19) -0.0027(18)
C24 0.049(3) 0.054(3) 0.028(2) -0.001(2) 0.005(2) 0.004(2)
O2 0.0187(13) 0.0199(13) 0.0275(13) 0.0029(11) 0.0076(11) 0.0013(10)
O3 0.0201(13) 0.0215(13) 0.0228(13) 0.0015(11) 0.0072(11) 0.0020(11)
O4 0.0181(13) 0.0211(13) 0.0261(13) -0.0053(11) 0.0058(11) -0.0007(11)
O5 0.0199(13) 0.0189(12) 0.0244(13) -0.0041(10) 0.0071(11) -0.0020(10)
O1 0.0185(12) 0.0197(12) 0.0183(12) -0.0024(10) 0.0042(10) -0.0011(10)
Al1 0.0163(5) 0.0175(5) 0.0231(5) -0.0020(4) 0.0056(4) -0.0017(4)
Al2 0.0175(5) 0.0160(5) 0.0230(5) -0.0020(4) 0.0066(4) -0.0005(4)
Al3 0.0260(6) 0.0229(6) 0.0261(6) -0.0020(5) 0.0066(5) 0.0030(5)
Al4 0.0297(6) 0.0223(6) 0.0382(7) 0.0024(5) 0.0133(5) 0.0035(5)
Al5 0.0248(6) 0.0288(6) 0.0306(6) 0.0022(5) 0.0086(5) -0.0004(5)
Cl1 0.0345(6) 0.0338(5) 0.0286(5) -0.0002(4) -0.0012(4) -0.0029(4)
Cl2 0.0396(6) 0.0715(8) 0.0234(5) 0.0030(5) 0.0065(5) -0.0011(6)
Cl3 0.0372(6) 0.0447(6) 0.0385(6) -0.0067(5) 0.0108(5) 0.0126(5)
Cl4 0.0380(6) 0.0280(6) 0.0809(9) -0.0027(6) 0.0089(6) -0.0078(5)
Cl5 0.0530(7) 0.0323(6) 0.0580(7) 0.0063(5) 0.0353(6) 0.0145(5)
Cl6 0.0298(5) 0.0226(5) 0.0640(7) 0.0086(5) 0.0154(5) 0.0046(4)
Cl7 0.0419(7) 0.0459(7) 0.0823(9) -0.0102(7) -0.0048(7) -0.0018(6)
Cl8 0.0801(9) 0.0358(6) 0.0464(7) 0.0042(5) 0.0366(7) 0.0058(6)
Cl9 0.0242(5) 0.0447(6) 0.0496(6) 0.0017(5) 0.0080(5) -0.0012(5)
Cl10 0.0372(6) 0.0297(5) 0.0477(6) -0.0062(5) 0.0063(5) -0.0027(5)
Cl11 0.0385(6) 0.0290(5) 0.0452(6) -0.0029(5) 0.0088(5) 0.0062(4)
Cl12 0.0579(8) 0.0579(7) 0.0375(6) 0.0086(5) 0.0214(6) -0.0057(6)
N1 0.0175(16) 0.0189(16) 0.0279(17) 0.0011(14) 0.0075(13) 0.0012(13)
N2 0.0200(18) 0.0228(16) 0.0277(17) -0.0034(14) 0.0040(14) -0.0012(14)
N3 0.0187(16) 0.0217(16) 0.0300(17) -0.0013(15) 0.0090(14) -0.0012(13)
N6 0.0229(17) 0.0206(16) 0.0231(16) -0.0048(14) 0.0079(14) 0.0000(14)
N5 0.0174(15) 0.0194(16) 0.0247(16) -0.0003(13) 0.0037(14) -0.0003(12)
N4 0.0173(16) 0.0240(17) 0.0259(16) -0.0015(14) 0.0052(13) -0.0011(14)
N7 0.034(2) 0.043(2) 0.0246(18) -0.0022(16) 0.0052(16) 0.0000(17)
C3 0.061(5) 0.040(4) 0.061(5) 0.027(4) 0.037(4) 0.012(4)
C4 0.109(8) 0.020(3) 0.088(6) 0.010(4) 0.067(6) 0.011(4)
C5 0.050(5) 0.086(6) 0.056(5) 0.051(5) -0.002(4) 0.008(4)
C4A 0.047(10) 0.040(9) 0.049(10) 0.022(8) 0.026(8) 0.016(8)
C5A 0.078(13) 0.040(9) 0.022(7) 0.005(7) 0.012(8) 0.004(9)
C3A 0.066(11) 0.019(7) 0.064(11) 0.015(7) 0.008(9) -0.024(7)

loop_
_atom_type_symbol
_atom_type_description
_atom_type_scat_dispersion_real
_atom_type_scat_dispersion_imag
_atom_type_scat_source
C C 0.0033 0.0016 'International Tables Vol C Tables 4.2.6.8 and 6.1.1.4'
H H 0.0000 0.0000 'International Tables Vol C Tables 4.2.6.8 and 6.1.1.4'
O O 0.0106 0.0060 'International Tables Vol C Tables 4.2.6.8 and 6.1.1.4'
Al Al 0.0645 0.0514 'International Tables Vol C Tables 4.2.6.8 and 6.1.1.4'
Cl Cl 0.1484 0.1585 'International Tables Vol C Tables 4.2.6.8 and 6.1.1.4'
N N 0.0061 0.0033 'International Tables Vol C Tables 4.2.6.8 and 6.1.1.4'

loop_
_geom_angle_atom_site_label_1
_geom_angle_atom_site_label_2
_geom_angle_atom_site_label_3
_geom_angle
O2 C1 O3 123.6(3)
O2 C1 C2 118.4(3)
O3 C1 C2 118.0(3)
C4 C2 C3 112.8(5)
C4 C2 C4A 54.4(7)
C3 C2 C4A 135.6(6)
C4 C2 C1 106.6(4)
C3 C2 C1 110.3(4)
C4A C2 C1 114.1(6)
C4 C2 C5A 140.7(7)
C3 C2 C5A 49.1(7)
C4A C2 C5A 110.2(10)
C1 C2 C5A 112.4(6)
C4 C2 C5 110.5(6)
C3 C2 C5 110.2(5)
C4A C2 C5 56.4(8)
C1 C2 C5 106.2(4)
C5A C2 C5 62.5(8)
C4 C2 C3A 57.3(7)
C3 C2 C3A 59.6(7)
C4A C2 C3A 107.2(10)
C1 C2 C3A 105.9(6)
C5A C2 C3A 106.4(10)
C5 C2 C3A 147.8(7)
O4 C6 O5 123.8(3)
O4 C6 C7 117.8(3)
O5 C6 C7 118.2(3)
C6 C7 C8 110.5(3)
C6 C7 C10 111.1(3)
C8 C7 C10 110.3(3)
C6 C7 C9 104.9(3)
C8 C7 C9 110.3(3)
C10 C7 C9 109.7(3)
C7 C8 H8A 109.5
C7 C8 H8B 109.5
H8A C8 H8B 109.5
C7 C8 H8C 109.5
H8A C8 H8C 109.5
H8B C8 H8C 109.5
C7 C9 H9A 109.5
C7 C9 H9B 109.5
H9A C9 H9B 109.5
C7 C9 H9C 109.5
H9A C9 H9C 109.5
H9B C9 H9C 109.5
C7 C10 H10A 109.5
C7 C10 H10B 109.5
H10A C10 H10B 109.5
C7 C10 H10C 109.5
H10A C10 H10C 109.5
H10B C10 H10C 109.5
N1 C11 C12 179.8(4)
C11 C12 H12A 109.5
C11 C12 H12B 109.5
H12A C12 H12B 109.5
C11 C12 H12C 109.5
H12A C12 H12C 109.5
H12B C12 H12C 109.5
N2 C13 C14 179.5(5)
C13 C14 H14A 109.5
C13 C14 H14B 109.5
H14A C14 H14B 109.5
C13 C14 H14C 109.5
H14A C14 H14C 109.5
H14B C14 H14C 109.5
N3 C15 C16 178.5(4)
C15 C16 H16C 110(2)
C15 C16 H16A 106(3)
H16C C16 H16A 105(4)
C15 C16 H16B 108(3)
H16C C16 H16B 113(4)
H16A C16 H16B 115(4)
N6 C21 C22 178.9(4)
C21 C22 H18A 109.5
C21 C22 H18B 109.5
H18A C22 H18B 109.5
C21 C22 H18C 109.5
H18A C22 H18C 109.5
H18B C22 H18C 109.5
N5 C19 C20 179.6(4)
C19 C20 H20A 109.5
C19 C20 H20B 109.5
H20A C20 H20B 109.5
C19 C20 H20C 109.5
H20A C20 H20C 109.5
H20B C20 H20C 109.5
N4 C17 C18 179.5(4)
C17 C18 H22A 109.5
C17 C18 H22B 109.5
H22A C18 H22B 109.5
C17 C18 H22C 109.5
H22A C18 H22C 109.5
H22B C18 H22C 109.5
N7 C23 C24 178.6(4)
C23 C24 H24A 109.5
C23 C24 H24B 109.5
H24A C24 H24B 109.5
C23 C24 H24C 109.5
H24A C24 H24C 109.5
H24B C24 H24C 109.5
C1 O2 Al1 130.0(2)
C1 O3 Al2 134.4(2)
C6 O4 Al1 133.3(2)
C6 O5 Al2 130.6(2)
Al1 O1 Al2 121.52(13)
Al1 O1 H1 119.2
Al2 O1 H1 119.2
O1 Al1 O2 94.45(11)
O1 Al1 O4 95.05(11)
O2 Al1 O4 95.45(11)
O1 Al1 N2 177.05(13)
O2 Al1 N2 88.15(12)
O4 Al1 N2 86.10(12)
O1 Al1 N1 93.09(12)
O2 Al1 N1 90.02(12)
O4 Al1 N1 169.81(12)
N2 Al1 N1 85.49(12)
O1 Al1 N3 92.38(12)
O2 Al1 N3 171.58(12)
O4 Al1 N3 88.83(12)
N2 Al1 N3 84.91(13)
N1 Al1 N3 84.70(12)
O1 Al2 O3 93.30(11)
O1 Al2 O5 94.57(11)
O3 Al2 O5 96.91(11)
O1 Al2 N4 94.43(12)
O3 Al2 N4 88.28(12)
O5 Al2 N4 169.33(12)
O1 Al2 N5 178.57(13)
O3 Al2 N5 85.78(11)
O5 Al2 N5 84.46(11)
N4 Al2 N5 86.64(12)
O1 Al2 N6 92.49(12)
O3 Al2 N6 171.86(12)
O5 Al2 N6 88.33(12)
N4 Al2 N6 85.56(12)
N5 Al2 N6 88.53(12)
Cl1 Al3 Cl2 108.71(6)
Cl1 Al3 Cl4 111.68(7)
Cl2 Al3 Cl4 110.56(7)
Cl1 Al3 Cl3 111.22(6)
Cl2 Al3 Cl3 107.93(6)
Cl4 Al3 Cl3 106.67(7)
Cl6 Al4 Cl7 111.98(7)
Cl6 Al4 Cl8 109.90(7)
Cl7 Al4 Cl8 108.32(8)
Cl6 Al4 Cl5 108.39(6)
Cl7 Al4 Cl5 110.11(7)
Cl8 Al4 Cl5 108.06(7)
Cl11 Al5 Cl10 112.27(7)
Cl11 Al5 Cl12 110.29(7)
Cl10 Al5 Cl12 108.71(7)
Cl11 Al5 Cl9 108.06(6)
Cl10 Al5 Cl9 108.99(6)
Cl12 Al5 Cl9 108.43(7)
C11 N1 Al1 177.7(3)
C13 N2 Al1 174.0(3)
C15 N3 Al1 173.6(3)
C21 N6 Al2 178.0(3)
C19 N5 Al2 168.0(3)
C17 N4 Al2 176.3(3)
C2 C3 H3A 109.5
C2 C3 H3B 109.5
C2 C3 H3C 109.5
C2 C4 H4A 109.5
C2 C4 H4B 109.5
C2 C4 H4C 109.5
C2 C5 H5A 109.5
C2 C5 H5B 109.5
C2 C5 H5C 109.5
C2 C4A H4A1 109.5
C2 C4A H4A2 109.5
H4A1 C4A H4A2 109.5
C2 C4A H4A3 109.5
H4A1 C4A H4A3 109.5
H4A2 C4A H4A3 109.5
C2 C5A H5A1 109.5
C2 C5A H5A2 109.5
H5A1 C5A H5A2 109.5
C2 C5A H5A3 109.5
H5A1 C5A H5A3 109.5
H5A2 C5A H5A3 109.5
C2 C3A H3A1 109.5
C2 C3A H3A2 109.5
H3A1 C3A H3A2 109.5
C2 C3A H3A3 109.5
H3A1 C3A H3A3 109.5
H3A2 C3A H3A3 109.5

loop_
_geom_bond_atom_site_label_1
_geom_bond_atom_site_label_2
_geom_bond_distance
C1 O2 1.263(4)
C1 O3 1.270(4)
C1 C2 1.522(5)
C2 C4 1.505(8)
C2 C3 1.507(7)
C2 C4A 1.520(14)
C2 C5A 1.531(14)
C2 C5 1.550(8)
C2 C3A 1.639(14)
C6 O4 1.264(4)
C6 O5 1.266(4)
C6 C7 1.520(5)
C7 C8 1.524(5)
C7 C10 1.539(5)
C7 C9 1.542(5)
C8 H8A 0.9600
C8 H8B 0.9600
C8 H8C 0.9600
C9 H9A 0.9600
C9 H9B 0.9600
C9 H9C 0.9600
C10 H10A 0.9600
C10 H10B 0.9600
C10 H10C 0.9600
C11 N1 1.133(4)
C11 C12 1.454(5)
C12 H12A 0.9600
C12 H12B 0.9600
C12 H12C 0.9600
C13 N2 1.128(5)
C13 C14 1.453(5)
C14 H14A 0.9600
C14 H14B 0.9600
C14 H14C 0.9600
C15 N3 1.135(5)
C15 C16 1.452(6)
C16 H16C 0.97(4)
C16 H16A 0.91(5)
C16 H16B 0.97(5)
C21 N6 1.139(5)
C21 C22 1.454(5)
C22 H18A 0.9600
C22 H18B 0.9600
C22 H18C 0.9600
C19 N5 1.136(4)
C19 C20 1.457(5)
C20 H20A 0.9600
C20 H20B 0.9600
C20 H20C 0.9600
C17 N4 1.135(5)
C17 C18 1.460(5)
C18 H22A 0.9600
C18 H22B 0.9600
C18 H22C 0.9600
C23 N7 1.128(5)
C23 C24 1.465(6)
C24 H24A 0.9600
C24 H24B 0.9600
C24 H24C 0.9600
O2 Al1 1.857(2)
O3 Al2 1.855(3)
O4 Al1 1.860(2)
O5 Al2 1.856(2)
O1 Al1 1.819(2)
O1 Al2 1.821(2)
O1 H1 0.9300
Al1 N2 1.991(3)
Al1 N1 2.000(3)
Al1 N3 2.021(3)
Al2 N4 2.003(3)
Al2 N5 2.004(3)
Al2 N6 2.018(3)
Al3 Cl1 2.1224(15)
Al3 Cl2 2.1308(15)
Al3 Cl4 2.1324(16)
Al3 Cl3 2.1490(15)
Al4 Cl6 2.1230(15)
Al4 Cl7 2.1290(18)
Al4 Cl8 2.1335(16)
Al4 Cl5 2.1365(15)
Al5 Cl11 2.1300(16)
Al5 Cl10 2.1333(16)
Al5 Cl12 2.1366(15)
Al5 Cl9 2.1451(15)
C3 H3A 0.9600
C3 H3B 0.9600
C3 H3C 0.9600
C4 H4A 0.9600
C4 H4B 0.9600
C4 H4C 0.9600
C5 H5A 0.9600
C5 H5B 0.9600
C5 H5C 0.9600
C4A H4A1 0.9600
C4A H4A2 0.9600
C4A H4A3 0.9600
C5A H5A1 0.9600
C5A H5A2 0.9600
C5A H5A3 0.9600
C3A H3A1 0.9600
C3A H3A2 0.9600
C3A H3A3 0.9600
